data_7712730
loop_
_publ_author_name
'Fischer, Paul J.'
'Roe, Charley B.'
'Stephenson, Jasmine N.'
'Dunscomb, Rachel J.'
'Carthy, Camille L.'
'Nataro, Chip'
'Young, Jr, Victor G'

_publ_section_title
;
 Exploring opportunities for tuning phenyltris(pyrazol-1-yl)borate
 donation by varying the extent of phenyl substituent fluorination.
;
_journal_name_full 'Dalton transactions (Cambridge, England : 2003)'
_journal_paper_doi 10.1039/d3dt00735a
_journal_year 2023
_chemical_formula_moiety 'C20 H12 B F6 Mo N6 O3, C8 H20 N'
_chemical_formula_sum 'C28 H32 B F6 Mo N7 O3'
_chemical_formula_weight 735.35
_chemical_name_common 22112z
_chemical_properties_physical Air-sensitive,Moisture-sensitive
_space_group_crystal_system monoclinic
_space_group_IT_number 14
_space_group_name_Hall '-P 2yn'
_space_group_name_H-M_alt 'P 1 21/n 1'
_atom_sites_solution_hydrogens geom
_audit_creation_method SHELXL-2018/3
_audit_update_record
;
2023-02-23 deposited with the CCDC.	2023-03-29 downloaded from the CCDC.
;
_cell_angle_alpha 90
_cell_angle_beta 96.793(3)
_cell_angle_gamma 90
_cell_formula_units_Z 4
_cell_length_a 9.0815(6)
_cell_length_b 15.9381(10)
_cell_length_c 21.3866(14)
_cell_measurement_reflns_used 2871
_cell_measurement_temperature 150(2)
_cell_measurement_theta_max 25.76
_cell_measurement_theta_min 2.56
_cell_volume 3073.8(3)
_computing_cell_refinement 'Bruker SAINT'
_computing_data_collection 'Bruker APEX3'
_computing_data_reduction 'Bruker SAINT'
_computing_molecular_graphics 'Bruker SHELXTL'
_computing_publication_material 'Bruker SHELXTL'
_computing_structure_refinement 'SHELXL-2018/3 (Sheldrick 2015)'
_computing_structure_solution 'SHELXT-2018/2 (Sheldrick 2015)'
_diffrn_ambient_temperature 150(2)
_diffrn_measured_fraction_theta_full 0.999
_diffrn_measured_fraction_theta_max 0.992
_diffrn_measurement_device_type 'Bruker PHOTON-III CPAD'
_diffrn_measurement_method '\f and \w scans'
_diffrn_radiation_type MoK\a
_diffrn_radiation_wavelength 0.71073
_diffrn_reflns_av_R_equivalents 0.0575
_diffrn_reflns_av_unetI/netI 0.0719
_diffrn_reflns_Laue_measured_fraction_full 0.999
_diffrn_reflns_Laue_measured_fraction_max 0.992
_diffrn_reflns_limit_h_max 11
_diffrn_reflns_limit_h_min -12
_diffrn_reflns_limit_k_max 22
_diffrn_reflns_limit_k_min -22
_diffrn_reflns_limit_l_max 30
_diffrn_reflns_limit_l_min -29
_diffrn_reflns_number 29027
_diffrn_reflns_point_group_measured_fraction_full 0.999
_diffrn_reflns_point_group_measured_fraction_max 0.992
_diffrn_reflns_theta_full 25.242
_diffrn_reflns_theta_max 30.542
_diffrn_reflns_theta_min 1.918
_diffrn_source micro-focus
_exptl_absorpt_coefficient_mu 0.507
_exptl_absorpt_correction_T_max 0.7461
_exptl_absorpt_correction_T_min 0.6342
_exptl_absorpt_correction_type multi-scan
_exptl_absorpt_process_details 'SADABS-2016/2, (Sheldrick, 2016)'
_exptl_crystal_colour yellow
_exptl_crystal_density_diffrn 1.589
_exptl_crystal_description Block
_exptl_crystal_F_000 1496
_exptl_crystal_recrystallization_method 'Re-crystallisation from solvent: CH3CN/Et2O'
_exptl_crystal_size_max 0.120
_exptl_crystal_size_mid 0.110
_exptl_crystal_size_min 0.060
_exptl_transmission_factor_max 0.7461
_exptl_transmission_factor_min 0.6342
_refine_diff_density_max 0.570
_refine_diff_density_min -0.639
_refine_diff_density_rms 0.097
_refine_ls_extinction_method none
_refine_ls_goodness_of_fit_ref 1.036
_refine_ls_hydrogen_treatment constr
_refine_ls_matrix_type full
_refine_ls_number_parameters 445
_refine_ls_number_reflns 9326
_refine_ls_number_restraints 118
_refine_ls_restrained_S_all 1.055
_refine_ls_R_factor_all 0.0676
_refine_ls_R_factor_gt 0.0429
_refine_ls_shift/su_max 0.003
_refine_ls_shift/su_mean 0.000
_refine_ls_structure_factor_coef Fsqd
_refine_ls_weighting_details 'w=1/[\s^2^(Fo^2^)+(0.0311P)^2^+0.2791P] where P=(Fo^2^+2Fc^2^)/3'
_refine_ls_weighting_scheme calc
_refine_ls_wR_factor_gt 0.0831
_refine_ls_wR_factor_ref 0.0947
_reflns_Friedel_coverage 0.000
_reflns_number_gt 6630
_reflns_number_total 9326
_reflns_threshold_expression 'I > 2\s(I)'
_cod_data_source_file d3dt00735a2.cif
_cod_data_source_block 22112z
_cod_original_sg_symbol_H-M 'P 21/n'
_cod_database_code 7712730
_shelx_shelxl_version_number 2018/3
_shelx_space_group_comment
;
The symmetry employed for this shelxl refinement is uniquely defined
by the following loop, which should always be used as a source of
symmetry information in preference to the above space-group names.
They are only intended as comments.
;
_shelx_estimated_absorpt_t_min 0.942
_shelx_estimated_absorpt_t_max 0.970

loop_
_space_group_symop_operation_xyz
'x, y, z'
'-x+1/2, y+1/2, -z+1/2'
'-x, -y, -z'
'x-1/2, -y-1/2, z-1/2'

loop_
_atom_site_label
_atom_site_type_symbol
_atom_site_fract_x
_atom_site_fract_y
_atom_site_fract_z
_atom_site_U_iso_or_equiv
_atom_site_adp_type
_atom_site_occupancy
_atom_site_site_symmetry_order
_atom_site_calc_flag
_atom_site_refinement_flags_posn
_atom_site_refinement_flags_adp
_atom_site_refinement_flags_occupancy
_atom_site_disorder_assembly
_atom_site_disorder_group
N1 N 0.6683(2) 0.20172(11) 0.67508(8) 0.0179(4) Uani 1 1 d . . . . .
N2 N 0.6263(2) 0.24822(11) 0.62187(8) 0.0166(4) Uani 1 1 d . . . . .
C1 C 0.6728(2) 0.25478(14) 0.72357(11) 0.0211(5) Uani 1 1 d . . . . .
H1A H 0.698116 0.239218 0.766371 0.025 Uiso 1 1 calc R U . . .
C2 C 0.6356(3) 0.33601(14) 0.70322(11) 0.0235(5) Uani 1 1 d . . . . .
H2A H 0.631392 0.385081 0.728159 0.028 Uiso 1 1 calc R U . . .
C3 C 0.6065(3) 0.32891(14) 0.63873(11) 0.0213(5) Uani 1 1 d . . . . .
H3A H 0.577082 0.373570 0.610566 0.026 Uiso 1 1 calc R U . . .
N3 N 0.8353(2) 0.11823(11) 0.58707(9) 0.0190(4) Uani 1 1 d . . . . .
N4 N 0.7653(2) 0.17258(11) 0.54309(9) 0.0177(4) Uani 1 1 d . . . . .
C4 C 0.9575(3) 0.09254(14) 0.56381(12) 0.0226(5) Uani 1 1 d . . . . .
H4A H 1.028158 0.055077 0.584826 0.027 Uiso 1 1 calc R U . . .
C5 C 0.9685(3) 0.12740(14) 0.50495(12) 0.0249(5) Uani 1 1 d . . . . .
H5A H 1.044625 0.119138 0.478689 0.030 Uiso 1 1 calc R U . . .
C6 C 0.8438(3) 0.17659(14) 0.49351(11) 0.0228(5) Uani 1 1 d . . . . .
H6A H 0.817175 0.208483 0.456374 0.027 Uiso 1 1 calc R U . . .
N5 N 0.5237(2) 0.07332(11) 0.59527(9) 0.0179(4) Uani 1 1 d . . . . .
N6 N 0.5016(2) 0.13487(11) 0.55049(9) 0.0182(4) Uani 1 1 d . . . . .
C7 C 0.4221(3) 0.01433(14) 0.57897(11) 0.0226(5) Uani 1 1 d . . . . .
H7A H 0.411031 -0.035621 0.602189 0.027 Uiso 1 1 calc R U . . .
C8 C 0.3345(3) 0.03569(15) 0.52347(12) 0.0248(5) Uani 1 1 d . . . . .
H8A H 0.254277 0.004823 0.502157 0.030 Uiso 1 1 calc R U . . .
C9 C 0.3897(3) 0.11105(14) 0.50642(11) 0.0217(5) Uani 1 1 d . . . . .
H9A H 0.355161 0.141820 0.469542 0.026 Uiso 1 1 calc R U . . .
B1 B 0.6113(3) 0.21005(16) 0.55439(12) 0.0185(5) Uani 1 1 d . . . . .
C10 C 0.5568(3) 0.28518(14) 0.50583(10) 0.0195(5) Uani 1 1 d . . . . .
C11 C 0.4063(3) 0.30210(14) 0.48858(10) 0.0205(5) Uani 1 1 d . . . . .
H11A H 0.334152 0.268241 0.505231 0.025 Uiso 1 1 calc R U . . .
C12 C 0.3594(3) 0.36743(14) 0.44755(11) 0.0218(5) Uani 1 1 d . . . . .
C13 C 0.4611(3) 0.41967(14) 0.42395(11) 0.0234(5) Uani 1 1 d . . . . .
H13A H 0.429222 0.463096 0.395044 0.028 Uiso 1 1 calc R U . . .
C14 C 0.6111(3) 0.40725(14) 0.44346(11) 0.0225(5) Uani 1 1 d . . . . .
C15 C 0.6574(3) 0.34101(14) 0.48404(11) 0.0215(5) Uani 1 1 d . . . . .
H15A H 0.760286 0.333882 0.497123 0.026 Uiso 1 1 calc R U . . .
C16 C 0.1971(3) 0.37850(16) 0.42627(12) 0.0304(6) Uani 1 1 d . . . . .
F1 F 0.11198(17) 0.35353(11) 0.46953(8) 0.0445(4) Uani 1 1 d . . . . .
F2 F 0.15476(19) 0.33341(12) 0.37440(8) 0.0556(5) Uani 1 1 d . . . . .
F3 F 0.16141(18) 0.45768(10) 0.41205(8) 0.0433(4) Uani 1 1 d . . . . .
C17 C 0.7246(3) 0.46144(15) 0.41859(12) 0.0286(6) Uani 1 1 d . . . . .
F4 F 0.67140(19) 0.53687(10) 0.40064(9) 0.0546(5) Uani 1 1 d . . . . .
F5 F 0.84277(18) 0.47464(10) 0.46095(8) 0.0437(4) Uani 1 1 d . . . . .
F6 F 0.77703(19) 0.42783(11) 0.36849(8) 0.0472(4) Uani 1 1 d . . . . .
Mo1 Mo 0.72228(2) 0.06499(2) 0.66868(2) 0.01778(6) Uani 1 1 d . . . . .
O1 O 0.7885(2) -0.12162(10) 0.63974(8) 0.0321(4) Uani 1 1 d . . . . .
C18 C 0.7629(3) -0.05088(14) 0.65100(11) 0.0222(5) Uani 1 1 d . . . . .
O2 O 0.5396(2) 0.00371(13) 0.77376(9) 0.0452(5) Uani 1 1 d . . . . .
C19 C 0.6075(3) 0.02684(15) 0.73407(12) 0.0255(5) Uani 1 1 d . . . . .
O3 O 0.9836(2) 0.04619(11) 0.77546(8) 0.0333(5) Uani 1 1 d . . . . .
C20 C 0.8887(3) 0.05697(13) 0.73371(11) 0.0214(5) Uani 1 1 d . . . . .
N7 N 0.8301(2) 0.71295(14) 0.26279(11) 0.0245(5) Uani 0.879(2) 1 d D . P A 1
C21 C 0.8343(3) 0.65633(18) 0.32043(14) 0.0322(7) Uani 0.879(2) 1 d D . P A 1
H21A H 0.741934 0.665096 0.339931 0.039 Uiso 0.879(2) 1 calc R U P A 1
H21B H 0.834973 0.597228 0.306219 0.039 Uiso 0.879(2) 1 calc R U P A 1
C22 C 0.9651(5) 0.6694(2) 0.37046(16) 0.0431(10) Uani 0.879(2) 1 d D . P A 1
H22A H 0.958624 0.629900 0.405124 0.065 Uiso 0.879(2) 1 calc R U P A 1
H22B H 0.963527 0.727013 0.386468 0.065 Uiso 0.879(2) 1 calc R U P A 1
H22C H 1.057576 0.659898 0.352140 0.065 Uiso 0.879(2) 1 calc R U P A 1
C23 C 0.9641(3) 0.69014(18) 0.22920(13) 0.0254(6) Uani 0.879(2) 1 d D . P A 1
H23A H 1.055265 0.702906 0.257723 0.030 Uiso 0.879(2) 1 calc R U P A 1
H23B H 0.962438 0.628882 0.221482 0.030 Uiso 0.879(2) 1 calc R U P A 1
C24 C 0.9730(4) 0.7346(2) 0.16713(17) 0.0332(8) Uani 0.879(2) 1 d D . P A 1
H24A H 1.064869 0.718470 0.150418 0.050 Uiso 0.879(2) 1 calc R U P A 1
H24B H 0.972167 0.795401 0.173772 0.050 Uiso 0.879(2) 1 calc R U P A 1
H24C H 0.887719 0.718583 0.137062 0.050 Uiso 0.879(2) 1 calc R U P A 1
C25 C 0.8406(3) 0.80421(17) 0.28129(15) 0.0301(7) Uani 0.879(2) 1 d D . P A 1
H25A H 0.832103 0.838558 0.242462 0.036 Uiso 0.879(2) 1 calc R U P A 1
H25B H 0.940062 0.814566 0.304303 0.036 Uiso 0.879(2) 1 calc R U P A 1
C26 C 0.7248(5) 0.8339(2) 0.32188(18) 0.0473(10) Uani 0.879(2) 1 d D . P A 1
H26A H 0.732183 0.894849 0.327217 0.071 Uiso 0.879(2) 1 calc R U P A 1
H26B H 0.741590 0.806615 0.363183 0.071 Uiso 0.879(2) 1 calc R U P A 1
H26C H 0.625762 0.819305 0.301467 0.071 Uiso 0.879(2) 1 calc R U P A 1
C27 C 0.6887(3) 0.6976(2) 0.22049(15) 0.0348(8) Uani 0.879(2) 1 d D . P A 1
H27A H 0.683810 0.738326 0.185343 0.042 Uiso 0.879(2) 1 calc R U P A 1
H27B H 0.604785 0.710113 0.244650 0.042 Uiso 0.879(2) 1 calc R U P A 1
C28 C 0.6653(15) 0.6109(5) 0.1927(5) 0.0485(17) Uani 0.879(2) 1 d D . P A 1
H28A H 0.568159 0.608231 0.167354 0.073 Uiso 0.879(2) 1 calc R U P A 1
H28B H 0.669459 0.569475 0.226671 0.073 Uiso 0.879(2) 1 calc R U P A 1
H28C H 0.743165 0.598804 0.165908 0.073 Uiso 0.879(2) 1 calc R U P A 1
N7' N 0.829774 0.713102 0.262710 0.025 Uani 0.1209 1 d D . P A 2
C21' C 0.953100 0.723500 0.309000 0.035 Uani 0.1209 1 d D . P A 2
H21C H 0.983469 0.783168 0.309282 0.042 Uiso 0.121(2) 1 calc R U P A 2
H21D H 1.036464 0.689951 0.296389 0.042 Uiso 0.121(2) 1 calc R U P A 2
C22' C 0.929(4) 0.6986(19) 0.3763(7) 0.0431(10) Uani 0.121(2) 1 d D . P A 2
H22D H 0.923683 0.637300 0.379261 0.065 Uiso 0.121(2) 1 calc R U P A 2
H22E H 0.836286 0.723209 0.386804 0.065 Uiso 0.121(2) 1 calc R U P A 2
H22F H 1.011972 0.719211 0.405769 0.065 Uiso 0.121(2) 1 calc R U P A 2
C23' C 0.863(2) 0.7536(11) 0.2005(7) 0.0322(7) Uani 0.121(2) 1 d D . P A 2
H23C H 0.770429 0.756593 0.170978 0.039 Uiso 0.121(2) 1 calc R U P A 2
H23D H 0.899551 0.811527 0.208705 0.039 Uiso 0.121(2) 1 calc R U P A 2
C24' C 0.978(3) 0.7030(16) 0.1709(13) 0.0332(8) Uani 0.121(2) 1 d D . P A 2
H24D H 1.068960 0.699040 0.200554 0.050 Uiso 0.121(2) 1 calc R U P A 2
H24E H 1.000527 0.730748 0.132245 0.050 Uiso 0.121(2) 1 calc R U P A 2
H24F H 0.939794 0.646524 0.160879 0.050 Uiso 0.121(2) 1 calc R U P A 2
C25' C 0.7009(15) 0.7728(9) 0.2807(9) 0.0254(6) Uani 0.121(2) 1 d D . P A 2
H25C H 0.624171 0.776647 0.243822 0.030 Uiso 0.121(2) 1 calc R U P A 2
H25D H 0.654385 0.746020 0.315225 0.030 Uiso 0.121(2) 1 calc R U P A 2
C26' C 0.747(4) 0.8609(12) 0.3009(16) 0.0473(10) Uani 0.121(2) 1 d D . P A 2
H26D H 0.686380 0.901579 0.274814 0.071 Uiso 0.121(2) 1 calc R U P A 2
H26E H 0.851721 0.869308 0.295788 0.071 Uiso 0.121(2) 1 calc R U P A 2
H26F H 0.732408 0.868977 0.345187 0.071 Uiso 0.121(2) 1 calc R U P A 2
C27' C 0.758(2) 0.6299(8) 0.2530(10) 0.0301(7) Uani 0.121(2) 1 d D . P A 2
H27C H 0.702765 0.618635 0.289462 0.036 Uiso 0.121(2) 1 calc R U P A 2
H27D H 0.836870 0.587037 0.253756 0.036 Uiso 0.121(2) 1 calc R U P A 2
C28' C 0.652(12) 0.617(4) 0.194(4) 0.0485(17) Uani 0.121(2) 1 d D . P A 2
H28D H 0.598017 0.564320 0.196478 0.073 Uiso 0.121(2) 1 calc R U P A 2
H28E H 0.708104 0.615128 0.157163 0.073 Uiso 0.121(2) 1 calc R U P A 2
H28F H 0.581240 0.663818 0.188490 0.073 Uiso 0.121(2) 1 calc R U P A 2

loop_
_atom_site_aniso_label
_atom_site_aniso_U_11
_atom_site_aniso_U_22
_atom_site_aniso_U_33
_atom_site_aniso_U_23
_atom_site_aniso_U_13
_atom_site_aniso_U_12
N1 0.0173(9) 0.0199(9) 0.0161(9) 0.0020(7) 0.0005(7) -0.0001(8)
N2 0.0177(9) 0.0148(8) 0.0171(9) 0.0012(7) 0.0015(7) 0.0010(7)
C1 0.0207(12) 0.0248(12) 0.0175(11) -0.0027(9) 0.0007(9) -0.0023(9)
C2 0.0263(13) 0.0186(11) 0.0258(13) -0.0060(9) 0.0048(10) -0.0010(9)
C3 0.0220(12) 0.0155(10) 0.0262(13) 0.0003(9) 0.0024(10) 0.0012(9)
N3 0.0184(10) 0.0184(9) 0.0196(10) 0.0008(7) -0.0001(8) 0.0021(8)
N4 0.0186(9) 0.0174(9) 0.0168(9) 0.0024(7) 0.0011(8) 0.0024(7)
C4 0.0162(11) 0.0211(11) 0.0291(13) -0.0015(9) -0.0031(10) 0.0012(9)
C5 0.0220(12) 0.0239(12) 0.0295(14) 0.0001(10) 0.0062(10) 0.0012(10)
C6 0.0245(12) 0.0233(11) 0.0209(12) 0.0018(9) 0.0045(10) -0.0004(10)
N5 0.0196(10) 0.0157(9) 0.0183(10) 0.0000(7) 0.0019(8) 0.0002(7)
N6 0.0187(10) 0.0174(9) 0.0177(10) 0.0006(7) -0.0007(8) 0.0011(7)
C7 0.0193(12) 0.0195(11) 0.0292(13) -0.0024(9) 0.0033(10) -0.0028(9)
C8 0.0196(12) 0.0247(12) 0.0294(14) -0.0080(10) -0.0008(10) -0.0010(10)
C9 0.0203(12) 0.0241(12) 0.0194(12) -0.0049(9) -0.0039(9) 0.0033(9)
B1 0.0181(12) 0.0189(12) 0.0181(13) -0.0010(10) 0.0013(10) 0.0012(10)
C10 0.0246(12) 0.0197(11) 0.0143(11) 0.0011(8) 0.0027(9) 0.0028(9)
C11 0.0231(12) 0.0197(11) 0.0186(12) 0.0003(9) 0.0020(9) 0.0029(9)
C12 0.0254(12) 0.0226(11) 0.0172(12) 0.0008(9) 0.0020(10) 0.0074(10)
C13 0.0312(13) 0.0203(11) 0.0185(12) 0.0017(9) 0.0025(10) 0.0081(10)
C14 0.0286(13) 0.0200(11) 0.0198(12) -0.0005(9) 0.0057(10) 0.0009(10)
C15 0.0228(12) 0.0215(11) 0.0197(12) 0.0000(9) 0.0008(9) 0.0013(9)
C16 0.0307(14) 0.0326(14) 0.0270(14) 0.0036(11) -0.0007(11) 0.0103(11)
F1 0.0268(9) 0.0571(11) 0.0503(11) 0.0198(9) 0.0072(8) 0.0077(8)
F2 0.0421(10) 0.0705(13) 0.0489(11) -0.0246(9) -0.0170(9) 0.0154(9)
F3 0.0388(9) 0.0398(9) 0.0504(11) 0.0152(8) 0.0007(8) 0.0202(7)
C17 0.0345(15) 0.0227(12) 0.0287(14) 0.0045(10) 0.0044(11) 0.0013(11)
F4 0.0473(11) 0.0300(9) 0.0892(15) 0.0308(9) 0.0186(10) 0.0041(8)
F5 0.0431(10) 0.0431(10) 0.0426(10) 0.0057(8) -0.0050(8) -0.0164(8)
F6 0.0507(11) 0.0579(11) 0.0369(10) -0.0063(8) 0.0220(8) -0.0131(9)
Mo1 0.02023(11) 0.01551(9) 0.01691(10) 0.00146(7) -0.00072(7) -0.00038(8)
O1 0.0401(11) 0.0207(9) 0.0336(10) -0.0031(7) -0.0030(9) 0.0054(8)
C18 0.0229(12) 0.0250(12) 0.0173(11) 0.0036(9) -0.0030(9) -0.0013(9)
O2 0.0597(14) 0.0469(13) 0.0314(11) -0.0017(9) 0.0157(10) -0.0205(11)
C19 0.0284(13) 0.0218(12) 0.0256(13) 0.0003(10) 0.0001(11) -0.0035(10)
O3 0.0336(11) 0.0349(10) 0.0282(10) 0.0063(8) -0.0094(8) -0.0055(8)
C20 0.0270(13) 0.0170(11) 0.0200(12) 0.0013(9) 0.0018(10) -0.0023(9)
N7 0.0214(12) 0.0265(12) 0.0268(13) 0.0003(10) 0.0070(10) -0.0053(9)
C21 0.0387(18) 0.0291(15) 0.0315(16) 0.0048(12) 0.0148(14) -0.0049(13)
C22 0.053(3) 0.047(3) 0.0291(17) 0.0087(16) 0.0042(16) -0.0050(18)
C23 0.0171(13) 0.0303(15) 0.0297(16) 0.0045(12) 0.0068(11) 0.0011(11)
C24 0.0336(16) 0.038(2) 0.0300(16) 0.0062(17) 0.0105(13) 0.0040(18)
C25 0.0282(16) 0.0248(14) 0.0377(17) -0.0046(12) 0.0052(13) -0.0017(12)
C26 0.042(2) 0.047(2) 0.056(3) -0.0206(19) 0.0172(19) 0.0042(18)
C27 0.0197(14) 0.0452(19) 0.0388(19) -0.0056(15) 0.0008(13) -0.0056(13)
C28 0.039(3) 0.055(3) 0.052(2) -0.0184(18) 0.0099(19) -0.016(2)
N7' 0.021 0.027 0.027 0.000 0.007 -0.005
C21' 0.020 0.045 0.039 -0.006 0.001 -0.006
C22' 0.053(3) 0.047(3) 0.0291(17) 0.0087(16) 0.0042(16) -0.0050(18)
C23' 0.0387(18) 0.0291(15) 0.0315(16) 0.0048(12) 0.0148(14) -0.0049(13)
C24' 0.0336(16) 0.038(2) 0.0300(16) 0.0062(17) 0.0105(13) 0.0040(18)
C25' 0.0171(13) 0.0303(15) 0.0297(16) 0.0045(12) 0.0068(11) 0.0011(11)
C26' 0.042(2) 0.047(2) 0.056(3) -0.0206(19) 0.0172(19) 0.0042(18)
C27' 0.0282(16) 0.0248(14) 0.0377(17) -0.0046(12) 0.0052(13) -0.0017(12)
C28' 0.039(3) 0.055(3) 0.052(2) -0.0184(18) 0.0099(19) -0.016(2)

loop_
_atom_type_symbol
_atom_type_description
_atom_type_scat_dispersion_real
_atom_type_scat_dispersion_imag
_atom_type_scat_source
C C 0.0033 0.0016 'International Tables Vol C Tables 4.2.6.8 and 6.1.1.4'
H H 0.0000 0.0000 'International Tables Vol C Tables 4.2.6.8 and 6.1.1.4'
B B 0.0013 0.0007 'International Tables Vol C Tables 4.2.6.8 and 6.1.1.4'
F F 0.0171 0.0103 'International Tables Vol C Tables 4.2.6.8 and 6.1.1.4'
Mo Mo -1.6832 0.6857 'International Tables Vol C Tables 4.2.6.8 and 6.1.1.4'
N N 0.0061 0.0033 'International Tables Vol C Tables 4.2.6.8 and 6.1.1.4'
O O 0.0106 0.0060 'International Tables Vol C Tables 4.2.6.8 and 6.1.1.4'

loop_
_geom_angle_atom_site_label_1
_geom_angle_atom_site_label_2
_geom_angle_atom_site_label_3
_geom_angle
_geom_angle_site_symmetry_1
_geom_angle_site_symmetry_3
_geom_angle_publ_flag
C1 N1 N2 106.36(17) . . ?
C1 N1 Mo1 132.57(15) . . ?
N2 N1 Mo1 121.02(13) . . ?
C3 N2 N1 108.95(17) . . ?
C3 N2 B1 128.19(18) . . ?
N1 N2 B1 122.83(17) . . ?
N1 C1 C2 111.2(2) . . ?
N1 C1 H1A 124.4 . . ?
C2 C1 H1A 124.4 . . ?
C3 C2 C1 104.3(2) . . ?
C3 C2 H2A 127.9 . . ?
C1 C2 H2A 127.9 . . ?
N2 C3 C2 109.2(2) . . ?
N2 C3 H3A 125.4 . . ?
C2 C3 H3A 125.4 . . ?
C4 N3 N4 105.99(19) . . ?
C4 N3 Mo1 129.69(15) . . ?
N4 N3 Mo1 122.76(14) . . ?
C6 N4 N3 108.83(18) . . ?
C6 N4 B1 131.98(19) . . ?
N3 N4 B1 118.88(18) . . ?
N3 C4 C5 111.6(2) . . ?
N3 C4 H4A 124.2 . . ?
C5 C4 H4A 124.2 . . ?
C6 C5 C4 104.1(2) . . ?
C6 C5 H5A 128.0 . . ?
C4 C5 H5A 128.0 . . ?
N4 C6 C5 109.5(2) . . ?
N4 C6 H6A 125.2 . . ?
C5 C6 H6A 125.2 . . ?
C7 N5 N6 106.41(18) . . ?
C7 N5 Mo1 127.81(15) . . ?
N6 N5 Mo1 124.69(13) . . ?
C9 N6 N5 108.74(18) . . ?
C9 N6 B1 132.54(19) . . ?
N5 N6 B1 118.36(17) . . ?
N5 C7 C8 111.0(2) . . ?
N5 C7 H7A 124.5 . . ?
C8 C7 H7A 124.5 . . ?
C9 C8 C7 104.6(2) . . ?
C9 C8 H8A 127.7 . . ?
C7 C8 H8A 127.7 . . ?
N6 C9 C8 109.2(2) . . ?
N6 C9 H9A 125.4 . . ?
C8 C9 H9A 125.4 . . ?
N6 B1 N2 109.64(19) . . ?
N6 B1 N4 106.05(17) . . ?
N2 B1 N4 108.07(17) . . ?
N6 B1 C10 112.91(18) . . ?
N2 B1 C10 106.93(18) . . ?
N4 B1 C10 113.1(2) . . ?
C15 C10 C11 116.6(2) . . ?
C15 C10 B1 121.5(2) . . ?
C11 C10 B1 121.7(2) . . ?
C12 C11 C10 121.7(2) . . ?
C12 C11 H11A 119.2 . . ?
C10 C11 H11A 119.2 . . ?
C13 C12 C11 120.8(2) . . ?
C13 C12 C16 119.5(2) . . ?
C11 C12 C16 119.6(2) . . ?
C12 C13 C14 118.5(2) . . ?
C12 C13 H13A 120.7 . . ?
C14 C13 H13A 120.7 . . ?
C13 C14 C15 120.3(2) . . ?
C13 C14 C17 120.3(2) . . ?
C15 C14 C17 119.3(2) . . ?
C10 C15 C14 121.9(2) . . ?
C10 C15 H15A 119.1 . . ?
C14 C15 H15A 119.1 . . ?
F3 C16 F1 107.2(2) . . ?
F3 C16 F2 106.4(2) . . ?
F1 C16 F2 106.3(2) . . ?
F3 C16 C12 112.7(2) . . ?
F1 C16 C12 112.5(2) . . ?
F2 C16 C12 111.3(2) . . ?
F6 C17 F4 106.4(2) . . ?
F6 C17 F5 105.9(2) . . ?
F4 C17 F5 106.7(2) . . ?
F6 C17 C14 112.4(2) . . ?
F4 C17 C14 112.5(2) . . ?
F5 C17 C14 112.5(2) . . ?
C18 Mo1 C20 85.79(9) . . ?
C18 Mo1 C19 88.43(10) . . ?
C20 Mo1 C19 84.35(10) . . ?
C18 Mo1 N1 172.24(8) . . ?
C20 Mo1 N1 100.28(8) . . ?
C19 Mo1 N1 96.94(9) . . ?
C18 Mo1 N5 94.33(8) . . ?
C20 Mo1 N5 178.18(9) . . ?
C19 Mo1 N5 93.84(9) . . ?
N1 Mo1 N5 79.76(6) . . ?
C18 Mo1 N3 95.28(9) . . ?
C20 Mo1 N3 100.95(9) . . ?
C19 Mo1 N3 173.72(8) . . ?
N1 Mo1 N3 78.89(7) . . ?
N5 Mo1 N3 80.86(7) . . ?
O1 C18 Mo1 179.4(2) . . ?
O2 C19 Mo1 179.4(2) . . ?
O3 C20 Mo1 174.0(2) . . ?
C27 N7 C25 109.8(2) . . ?
C27 N7 C21 109.2(2) . . ?
C25 N7 C21 111.4(2) . . ?
C27 N7 C23 110.5(2) . . ?
C25 N7 C23 108.9(2) . . ?
C21 N7 C23 107.1(2) . . ?
C22 C21 N7 115.6(2) . . ?
C22 C21 H21A 108.4 . . ?
N7 C21 H21A 108.4 . . ?
C22 C21 H21B 108.4 . . ?
N7 C21 H21B 108.4 . . ?
H21A C21 H21B 107.4 . . ?
C21 C22 H22A 109.5 . . ?
C21 C22 H22B 109.5 . . ?
H22A C22 H22B 109.5 . . ?
C21 C22 H22C 109.5 . . ?
H22A C22 H22C 109.5 . . ?
H22B C22 H22C 109.5 . . ?
C24 C23 N7 115.4(2) . . ?
C24 C23 H23A 108.4 . . ?
N7 C23 H23A 108.4 . . ?
C24 C23 H23B 108.4 . . ?
N7 C23 H23B 108.4 . . ?
H23A C23 H23B 107.5 . . ?
C23 C24 H24A 109.5 . . ?
C23 C24 H24B 109.5 . . ?
H24A C24 H24B 109.5 . . ?
C23 C24 H24C 109.5 . . ?
H24A C24 H24C 109.5 . . ?
H24B C24 H24C 109.5 . . ?
N7 C25 C26 115.1(3) . . ?
N7 C25 H25A 108.5 . . ?
C26 C25 H25A 108.5 . . ?
N7 C25 H25B 108.5 . . ?
C26 C25 H25B 108.5 . . ?
H25A C25 H25B 107.5 . . ?
C25 C26 H26A 109.5 . . ?
C25 C26 H26B 109.5 . . ?
H26A C26 H26B 109.5 . . ?
C25 C26 H26C 109.5 . . ?
H26A C26 H26C 109.5 . . ?
H26B C26 H26C 109.5 . . ?
N7 C27 C28 117.2(4) . . ?
N7 C27 H27A 108.0 . . ?
C28 C27 H27A 108.0 . . ?
N7 C27 H27B 108.0 . . ?
C28 C27 H27B 108.0 . . ?
H27A C27 H27B 107.2 . . ?
C27 C28 H28A 109.5 . . ?
C27 C28 H28B 109.5 . . ?
H28A C28 H28B 109.5 . . ?
C27 C28 H28C 109.5 . . ?
H28A C28 H28C 109.5 . . ?
H28B C28 H28C 109.5 . . ?
C21' N7' C27' 120.1(7) . . ?
C21' N7' C23' 109.7(8) . . ?
C27' N7' C23' 112.5(10) . . ?
C21' N7' C25' 107.8(6) . . ?
C27' N7' C25' 104.1(9) . . ?
C23' N7' C25' 100.5(9) . . ?
N7' C21' C22' 116.0(13) . . ?
N7' C21' H21C 108.3 . . ?
C22' C21' H21C 108.3 . . ?
N7' C21' H21D 108.3 . . ?
C22' C21' H21D 108.3 . . ?
H21C C21' H21D 107.4 . . ?
C21' C22' H22D 109.5 . . ?
C21' C22' H22E 109.5 . . ?
H22D C22' H22E 109.5 . . ?
C21' C22' H22F 109.5 . . ?
H22D C22' H22F 109.5 . . ?
H22E C22' H22F 109.5 . . ?
C24' C23' N7' 110.6(13) . . ?
C24' C23' H23C 109.5 . . ?
N7' C23' H23C 109.5 . . ?
C24' C23' H23D 109.5 . . ?
N7' C23' H23D 109.5 . . ?
H23C C23' H23D 108.1 . . ?
C23' C24' H24D 109.5 . . ?
C23' C24' H24E 109.5 . . ?
H24D C24' H24E 109.5 . . ?
C23' C24' H24F 109.5 . . ?
H24D C24' H24F 109.5 . . ?
H24E C24' H24F 109.5 . . ?
C26' C25' N7' 116.0(15) . . ?
C26' C25' H25C 108.3 . . ?
N7' C25' H25C 108.3 . . ?
C26' C25' H25D 108.3 . . ?
N7' C25' H25D 108.3 . . ?
H25C C25' H25D 107.4 . . ?
C25' C26' H26D 109.5 . . ?
C25' C26' H26E 109.5 . . ?
H26D C26' H26E 109.5 . . ?
C25' C26' H26F 109.5 . . ?
H26D C26' H26F 109.5 . . ?
H26E C26' H26F 109.5 . . ?
N7' C27' C28' 118(2) . . ?
N7' C27' H27C 107.9 . . ?
C28' C27' H27C 107.9 . . ?
N7' C27' H27D 107.9 . . ?
C28' C27' H27D 107.9 . . ?
H27C C27' H27D 107.2 . . ?
C27' C28' H28D 109.5 . . ?
C27' C28' H28E 109.5 . . ?
H28D C28' H28E 109.5 . . ?
C27' C28' H28F 109.5 . . ?
H28D C28' H28F 109.5 . . ?
H28E C28' H28F 109.5 . . ?

loop_
_geom_bond_atom_site_label_1
_geom_bond_atom_site_label_2
_geom_bond_distance
_geom_bond_site_symmetry_2
_geom_bond_publ_flag
N1 C1 1.335(3) . ?
N1 N2 1.374(2) . ?
N1 Mo1 2.2413(18) . ?
N2 C3 1.353(3) . ?
N2 B1 1.557(3) . ?
C1 C2 1.395(3) . ?
C1 H1A 0.9500 . ?
C2 C3 1.378(3) . ?
C2 H2A 0.9500 . ?
C3 H3A 0.9500 . ?
N3 C4 1.332(3) . ?
N3 N4 1.378(2) . ?
N3 Mo1 2.290(2) . ?
N4 C6 1.347(3) . ?
N4 B1 1.566(3) . ?
C4 C5 1.391(3) . ?
C4 H4A 0.9500 . ?
C5 C6 1.375(3) . ?
C5 H5A 0.9500 . ?
C6 H6A 0.9500 . ?
N5 C7 1.334(3) . ?
N5 N6 1.369(2) . ?
N5 Mo1 2.2506(17) . ?
N6 C9 1.356(3) . ?
N6 B1 1.554(3) . ?
C7 C8 1.390(3) . ?
C7 H7A 0.9500 . ?
C8 C9 1.367(3) . ?
C8 H8A 0.9500 . ?
C9 H9A 0.9500 . ?
B1 C10 1.623(3) . ?
C10 C15 1.394(3) . ?
C10 C11 1.399(3) . ?
C11 C12 1.395(3) . ?
C11 H11A 0.9500 . ?
C12 C13 1.382(3) . ?
C12 C16 1.501(3) . ?
C13 C14 1.391(3) . ?
C13 H13A 0.9500 . ?
C14 C15 1.399(3) . ?
C14 C17 1.490(4) . ?
C15 H15A 0.9500 . ?
C16 F3 1.329(3) . ?
C16 F1 1.335(3) . ?
C16 F2 1.339(3) . ?
C17 F6 1.335(3) . ?
C17 F4 1.335(3) . ?
C17 F5 1.336(3) . ?
Mo1 C18 1.929(2) . ?
Mo1 C20 1.933(2) . ?
Mo1 C19 1.938(3) . ?
O1 C18 1.182(3) . ?
O2 C19 1.167(3) . ?
O3 C20 1.178(3) . ?
N7 C27 1.501(3) . ?
N7 C25 1.507(3) . ?
N7 C21 1.525(3) . ?
N7 C23 1.528(3) . ?
C21 C22 1.516(4) . ?
C21 H21A 0.9900 . ?
C21 H21B 0.9900 . ?
C22 H22A 0.9800 . ?
C22 H22B 0.9800 . ?
C22 H22C 0.9800 . ?
C23 C24 1.515(4) . ?
C23 H23A 0.9900 . ?
C23 H23B 0.9900 . ?
C24 H24A 0.9800 . ?
C24 H24B 0.9800 . ?
C24 H24C 0.9800 . ?
C25 C26 1.516(4) . ?
C25 H25A 0.9900 . ?
C25 H25B 0.9900 . ?
C26 H26A 0.9800 . ?
C26 H26B 0.9800 . ?
C26 H26C 0.9800 . ?
C27 C28 1.509(8) . ?
C27 H27A 0.9900 . ?
C27 H27B 0.9900 . ?
C28 H28A 0.9800 . ?
C28 H28B 0.9800 . ?
C28 H28C 0.9800 . ?
N7' C21' 1.4141 . ?
N7' C27' 1.482(11) . ?
N7' C23' 1.540(11) . ?
N7' C25' 1.590(11) . ?
C21' C22' 1.533(14) . ?
C21' H21C 0.9900 . ?
C21' H21D 0.9900 . ?
C22' H22D 0.9800 . ?
C22' H22E 0.9800 . ?
C22' H22F 0.9800 . ?
C23' C24' 1.519(14) . ?
C23' H23C 0.9900 . ?
C23' H23D 0.9900 . ?
C24' H24D 0.9800 . ?
C24' H24E 0.9800 . ?
C24' H24F 0.9800 . ?
C25' C26' 1.515(14) . ?
C25' H25C 0.9900 . ?
C25' H25D 0.9900 . ?
C26' H26D 0.9800 . ?
C26' H26E 0.9800 . ?
C26' H26F 0.9800 . ?
C27' C28' 1.515(16) . ?
C27' H27C 0.9900 . ?
C27' H27D 0.9900 . ?
C28' H28D 0.9800 . ?
C28' H28E 0.9800 . ?
C28' H28F 0.9800 . ?

loop_
_geom_torsion_atom_site_label_1
_geom_torsion_atom_site_label_2
_geom_torsion_atom_site_label_3
_geom_torsion_atom_site_label_4
_geom_torsion
_geom_torsion_site_symmetry_1
_geom_torsion_site_symmetry_2
_geom_torsion_site_symmetry_3
_geom_torsion_site_symmetry_4
_geom_torsion_publ_flag
C1 N1 N2 C3 0.2(2) . . . . ?
Mo1 N1 N2 C3 -177.46(14) . . . . ?
C1 N1 N2 B1 178.5(2) . . . . ?
Mo1 N1 N2 B1 0.8(3) . . . . ?
N2 N1 C1 C2 -0.5(3) . . . . ?
Mo1 N1 C1 C2 176.80(16) . . . . ?
N1 C1 C2 C3 0.6(3) . . . . ?
N1 N2 C3 C2 0.1(3) . . . . ?
B1 N2 C3 C2 -178.0(2) . . . . ?
C1 C2 C3 N2 -0.4(3) . . . . ?
C4 N3 N4 C6 1.9(2) . . . . ?
Mo1 N3 N4 C6 -165.14(14) . . . . ?
C4 N3 N4 B1 176.22(18) . . . . ?
Mo1 N3 N4 B1 9.2(2) . . . . ?
N4 N3 C4 C5 -1.1(2) . . . . ?
Mo1 N3 C4 C5 164.67(15) . . . . ?
N3 C4 C5 C6 0.0(3) . . . . ?
N3 N4 C6 C5 -2.0(2) . . . . ?
B1 N4 C6 C5 -175.3(2) . . . . ?
C4 C5 C6 N4 1.2(3) . . . . ?
C7 N5 N6 C9 -2.0(2) . . . . ?
Mo1 N5 N6 C9 166.89(15) . . . . ?
C7 N5 N6 B1 -175.9(2) . . . . ?
Mo1 N5 N6 B1 -7.1(3) . . . . ?
N6 N5 C7 C8 0.8(3) . . . . ?
Mo1 N5 C7 C8 -167.56(16) . . . . ?
N5 C7 C8 C9 0.6(3) . . . . ?
N5 N6 C9 C8 2.4(3) . . . . ?
B1 N6 C9 C8 175.2(2) . . . . ?
C7 C8 C9 N6 -1.8(3) . . . . ?
C9 N6 B1 N2 136.4(2) . . . . ?
N5 N6 B1 N2 -51.4(2) . . . . ?
C9 N6 B1 N4 -107.1(3) . . . . ?
N5 N6 B1 N4 65.1(2) . . . . ?
C9 N6 B1 C10 17.3(3) . . . . ?
N5 N6 B1 C10 -170.48(19) . . . . ?
C3 N2 B1 N6 -125.9(2) . . . . ?
N1 N2 B1 N6 56.2(3) . . . . ?
C3 N2 B1 N4 118.9(2) . . . . ?
N1 N2 B1 N4 -59.0(3) . . . . ?
C3 N2 B1 C10 -3.2(3) . . . . ?
N1 N2 B1 C10 178.92(19) . . . . ?
C6 N4 B1 N6 106.7(3) . . . . ?
N3 N4 B1 N6 -66.1(2) . . . . ?
C6 N4 B1 N2 -135.8(2) . . . . ?
N3 N4 B1 N2 51.4(2) . . . . ?
C6 N4 B1 C10 -17.6(3) . . . . ?
N3 N4 B1 C10 169.58(17) . . . . ?
N6 B1 C10 C15 -155.0(2) . . . . ?
N2 B1 C10 C15 84.3(3) . . . . ?
N4 B1 C10 C15 -34.5(3) . . . . ?
N6 B1 C10 C11 31.3(3) . . . . ?
N2 B1 C10 C11 -89.4(2) . . . . ?
N4 B1 C10 C11 151.7(2) . . . . ?
C15 C10 C11 C12 5.0(3) . . . . ?
B1 C10 C11 C12 179.1(2) . . . . ?
C10 C11 C12 C13 -2.1(4) . . . . ?
C10 C11 C12 C16 174.9(2) . . . . ?
C11 C12 C13 C14 -1.9(3) . . . . ?
C16 C12 C13 C14 -178.8(2) . . . . ?
C12 C13 C14 C15 2.6(3) . . . . ?
C12 C13 C14 C17 179.2(2) . . . . ?
C11 C10 C15 C14 -4.3(3) . . . . ?
B1 C10 C15 C14 -178.3(2) . . . . ?
C13 C14 C15 C10 0.5(4) . . . . ?
C17 C14 C15 C10 -176.1(2) . . . . ?
C13 C12 C16 F3 -30.8(3) . . . . ?
C11 C12 C16 F3 152.2(2) . . . . ?
C13 C12 C16 F1 -152.1(2) . . . . ?
C11 C12 C16 F1 30.9(3) . . . . ?
C13 C12 C16 F2 88.6(3) . . . . ?
C11 C12 C16 F2 -88.4(3) . . . . ?
C13 C14 C17 F6 -93.8(3) . . . . ?
C15 C14 C17 F6 82.8(3) . . . . ?
C13 C14 C17 F4 26.2(3) . . . . ?
C15 C14 C17 F4 -157.1(2) . . . . ?
C13 C14 C17 F5 146.7(2) . . . . ?
C15 C14 C17 F5 -36.6(3) . . . . ?
C27 N7 C21 C22 -175.2(3) . . . . ?
C25 N7 C21 C22 -53.8(3) . . . . ?
C23 N7 C21 C22 65.1(3) . . . . ?
C27 N7 C23 C24 56.2(3) . . . . ?
C25 N7 C23 C24 -64.5(3) . . . . ?
C21 N7 C23 C24 175.0(3) . . . . ?
C27 N7 C25 C26 65.8(3) . . . . ?
C21 N7 C25 C26 -55.3(3) . . . . ?
C23 N7 C25 C26 -173.2(3) . . . . ?
C25 N7 C27 C28 174.9(7) . . . . ?
C21 N7 C27 C28 -62.8(7) . . . . ?
C23 N7 C27 C28 54.8(7) . . . . ?
C27' N7' C21' C22' -56.4(16) . . . . ?
C23' N7' C21' C22' 171.0(15) . . . . ?
C25' N7' C21' C22' 62.5(14) . . . . ?
C21' N7' C23' C24' 70.6(19) . . . . ?
C27' N7' C23' C24' -66(2) . . . . ?
C25' N7' C23' C24' -176.1(19) . . . . ?
C21' N7' C25' C26' 44(2) . . . . ?
C27' N7' C25' C26' 173(2) . . . . ?
C23' N7' C25' C26' -70(2) . . . . ?
C21' N7' C27' C28' -166(6) . . . . ?
C23' N7' C27' C28' -34(6) . . . . ?
C25' N7' C27' C28' 74(6) . . . . ?
